data_2004757
loop_
_publ_author_name
'Zabel, V.'
'Schneider, M.'
'Weinberger, M.'
'Gessner, W.'

_publ_section_title
;
 Nonasodium Bis(hexahydroxoaluminate) Trihydroxide Hexahydrate
;
_journal_issue 4
_journal_name_full 'Acta Crystallographica Section C'
_journal_page_first 747
_journal_page_last 749
_journal_paper_doi 10.1107/S0108270195015277
_journal_volume 52
_journal_year 1996
_chemical_formula_moiety 'Na9 [Al (O H)6]2 (O H)3 , 6H2 O'
_chemical_formula_sum 'Al2 H27 Na9 O21'
_chemical_formula_weight 624.07
_chemical_name_systematic
;
Nonasodium Bis(hexahydroxoaluminate) Trihydroxide Hexahydrate
;
_space_group_IT_number 2
_symmetry_cell_setting triclinic
_symmetry_space_group_name_Hall '-P 1'
_symmetry_space_group_name_H-M 'P -1'
_audit_creation_method SHELX
_cell_angle_alpha 74.29(2)
_cell_angle_beta 87.43(2)
_cell_angle_gamma 70.66(2)
_cell_formula_units_Z 2
_cell_length_a 8.6940(10)
_cell_length_b 11.344(2)
_cell_length_c 11.636(3)
_cell_measurement_reflns_used 25
_cell_measurement_temperature 293(2)
_cell_measurement_theta_max 15
_cell_measurement_theta_min 9
_cell_volume 1041.1(4)
_computing_cell_refinement 'CAD-4 software'
_computing_data_collection 'CAD-4 software (Enraf Nonius, 1989)'
_computing_data_reduction 'MolEN (Enraf Nonius, 1990)'
_computing_molecular_graphics 'ORTEP (Johnson, 1976)'
_computing_publication_material SHELXL93
_computing_structure_refinement 'SHELXL93 (Sheldrick, 1993); XTAL3.2 (Hall & Stewart, 1992)'
_computing_structure_solution 'SHELXS86 (Sheldrick, 1990)'
_diffrn_ambient_temperature 293(2)
_diffrn_measurement_device 'Enraf Nonius turbo-CAD4 diffractometer'
_diffrn_measurement_method '\w-2\q scans'
_diffrn_radiation_monochromator graphite
_diffrn_radiation_source 'fine-focus sealed tube'
_diffrn_radiation_type MoK\a
_diffrn_radiation_wavelength 0.71073
_diffrn_reflns_av_R_equivalents 0.0158
_diffrn_reflns_av_sigmaI/netI 0.0313
_diffrn_reflns_limit_h_max 12
_diffrn_reflns_limit_h_min 0
_diffrn_reflns_limit_k_max 15
_diffrn_reflns_limit_k_min -17
_diffrn_reflns_limit_l_max 16
_diffrn_reflns_limit_l_min -16
_diffrn_reflns_number 6434
_diffrn_reflns_theta_max 34.92
_diffrn_reflns_theta_min 1.82
_diffrn_standards_decay_% 0
_diffrn_standards_interval_time 60
_diffrn_standards_number 2
_exptl_absorpt_coefficient_mu 0.423
_exptl_absorpt_correction_type none
_exptl_crystal_colour colourless
_exptl_crystal_density_diffrn 1.991
_exptl_crystal_density_method 'not measured'
_exptl_crystal_description 'slightly opaque blocks'
_exptl_crystal_F_000 640
_exptl_crystal_size_max 0.35
_exptl_crystal_size_mid 0.15
_exptl_crystal_size_min 0.15
_refine_diff_density_max 0.567
_refine_diff_density_min -0.350
_refine_ls_extinction_coef 0.0052(5)
_refine_ls_extinction_method 'SHELXL93 (Sheldrick, 1993)'
_refine_ls_goodness_of_fit_all 1.052
_refine_ls_goodness_of_fit_obs 1.135
_refine_ls_hydrogen_treatment refall
_refine_ls_matrix_type full
_refine_ls_number_parameters 398
_refine_ls_number_reflns 6068
_refine_ls_number_restraints 0
_refine_ls_restrained_S_all 1.052
_refine_ls_restrained_S_obs 1.135
_refine_ls_R_factor_all 0.0587
_refine_ls_R_factor_obs 0.0320
_refine_ls_shift/esd_max 0.016
_refine_ls_shift/esd_mean 0.001
_refine_ls_structure_factor_coef Fsqd
_refine_ls_weighting_details 'w = 1/[\s^2^(Fo^2^)+(0.0346P)^2^+0.2034P] where P=(Fo^2^+2Fc^2^)/3'
_refine_ls_weighting_scheme calc
_refine_ls_wR_factor_all 0.0823
_refine_ls_wR_factor_obs 0.0728
_reflns_number_observed 4202
_reflns_number_total 6068
_reflns_observed_criterion >2sigma(F)
_cod_data_source_file jz1084.cif
_cod_data_source_block NA9
_cod_depositor_comments
;
The following automatic conversions were performed:

'_refine_ls_weighting_scheme' value 'calc w =
1/[\s^2^(Fo^2^)+(0.0346P)^2^+0.2034P] where P=(Fo^2^+2Fc^2^)/3' was
changed to 'calc'. New tag '_refine_ls_weighting_details' was
created. The value of the new tag was set to 'w =
1/[\s^2^(Fo^2^)+(0.0346P)^2^+0.2034P] where P=(Fo^2^+2Fc^2^)/3'.

Automatic conversion script
Id: cif_fix_values 3143 2015-03-26 13:38:13Z robertas 
;
_cod_original_formula_sum 'Al2 Na9 O21 H27'
_cod_database_code 2004757

loop_
_symmetry_equiv_pos_as_xyz
'x, y, z'
'-x, -y, -z'

loop_
_atom_site_aniso_label
_atom_site_aniso_U_11
_atom_site_aniso_U_22
_atom_site_aniso_U_33
_atom_site_aniso_U_12
_atom_site_aniso_U_13
_atom_site_aniso_U_23
Al1 0.0132(2) 0.0098(2) 0.0084(2) -0.0036(2) 0.00009(15) -0.00189(15)
Al2 0.0117(2) 0.0101(2) 0.0080(2) -0.0034(2) 0.00030(15) -0.00216(15)
Na1 0.0278(3) 0.0140(3) 0.0157(3) -0.0050(3) 0.0010(2) -0.0022(2)
Na2 0.0239(3) 0.0214(3) 0.0167(3) -0.0062(3) -0.0006(2) -0.0088(2)
Na3 0.0182(3) 0.0195(3) 0.0166(3) -0.0019(2) -0.0015(2) -0.0069(2)
Na4 0.0240(3) 0.0178(3) 0.0154(3) -0.0102(3) 0.0008(2) -0.0038(2)
Na5 0.0248(3) 0.0149(3) 0.0167(3) -0.0058(3) 0.0021(2) -0.0026(2)
Na6 0.0231(3) 0.0207(3) 0.0149(3) -0.0073(3) 0.0010(2) -0.0075(2)
Na7 0.0183(3) 0.0223(3) 0.0141(3) -0.0031(3) 0.0002(2) -0.0052(2)
Na8 0.0239(3) 0.0177(3) 0.0151(3) -0.0097(3) -0.0001(2) -0.0027(2)
Na9 0.0168(3) 0.0247(3) 0.0176(3) -0.0045(3) 0.0005(2) -0.0042(2)
O1 0.0160(5) 0.0182(5) 0.0137(5) -0.0077(4) 0.0017(4) -0.0025(4)
O2 0.0151(5) 0.0144(5) 0.0121(5) -0.0040(4) -0.0011(4) -0.0025(4)
O3 0.0151(5) 0.0149(5) 0.0126(5) -0.0063(4) 0.0018(4) -0.0031(4)
O4 0.0181(6) 0.0143(5) 0.0151(5) -0.0049(4) -0.0028(4) -0.0014(4)
O5 0.0169(5) 0.0119(5) 0.0125(5) -0.0037(4) -0.0010(4) -0.0036(4)
O6 0.0174(5) 0.0147(5) 0.0115(5) -0.0070(4) 0.0008(4) -0.0037(4)
O7 0.0159(5) 0.0150(5) 0.0134(5) -0.0073(4) 0.0010(4) -0.0045(4)
O8 0.0156(5) 0.0124(5) 0.0128(5) -0.0028(4) -0.0007(4) -0.0026(4)
O9 0.0122(5) 0.0156(5) 0.0133(5) -0.0043(4) 0.0007(4) -0.0033(4)
O10 0.0156(5) 0.0124(5) 0.0131(5) -0.0033(4) -0.0012(4) -0.0036(4)
O11 0.0139(5) 0.0132(5) 0.0130(5) -0.0025(4) 0.0001(4) -0.0045(4)
O12 0.0166(5) 0.0133(5) 0.0134(5) -0.0055(4) 0.0001(4) -0.0042(4)
O13 0.0598(11) 0.0281(8) 0.0351(8) -0.0172(8) -0.0063(8) -0.0004(6)
O14 0.0572(11) 0.0362(9) 0.0375(8) -0.0202(8) -0.0106(8) 0.0021(7)
O15 0.0265(7) 0.0208(6) 0.0226(6) -0.0022(5) -0.0058(5) -0.0051(5)
O16 0.0222(7) 0.0399(8) 0.0389(8) -0.0104(6) 0.0055(6) -0.0139(7)
O17 0.0230(7) 0.0396(8) 0.0294(7) -0.0104(6) 0.0002(5) -0.0041(6)
O18 0.0517(10) 0.0819(13) 0.0245(7) -0.0483(10) 0.0054(7) -0.0141(8)
O19 0.0250(7) 0.0297(8) 0.0432(8) -0.0068(6) 0.0036(6) -0.0118(6)
O20 0.0279(7) 0.0327(8) 0.0261(7) -0.0103(6) -0.0038(6) -0.0061(6)
O21 0.0253(7) 0.0255(7) 0.0287(7) -0.0062(5) 0.0097(5) -0.0047(5)

loop_
_atom_site_label
_atom_site_occupancy
_atom_site_fract_x
_atom_site_fract_y
_atom_site_fract_z
_atom_site_U_iso_or_equiv
_atom_site_thermal_displace_type
_atom_site_calc_flag
_atom_site_type_symbol
Al1 1 .40896(5) .27366(4) .12585(3) .01062(9) Uani d Al
Al2 1 .40252(5) .27516(4) .62321(3) .01006(9) Uani d Al
Na1 1 .41589(8) .03214(6) .36236(5) .02004(14) Uani d Na
Na2 1 .60844(8) .22505(6) .37913(5) .02021(14) Uani d Na
Na3 1 .20520(8) .32243(6) .36867(5) .01869(14) Uani d Na
Na4 1 .42535(8) .50918(6) .37142(5) .01839(14) Uani d Na
Na5 1 .40470(8) .03347(6) .86685(5) .01942(14) Uani d Na
Na6 1 .59262(8) .22235(6) .88010(5) .01904(13) Uani d Na
Na7 1 .20119(8) .31748(6) .86914(5) .01913(14) Uani d Na
Na8 1 .40161(8) .51492(6) .88042(5) .01850(14) Uani d Na
Na9 1 1.00374(8) .39908(6) .62102(5) .02063(15) Uani d Na
O1 1 .25708(14) .21133(11) .22234(9) .0159(2) Uani d O
O2 1 .57637(14) .13393(10) .22825(9) .0143(2) Uani d O
O3 1 .56192(13) .33185(10) .02530(9) .0140(2) Uani d O
O4 1 .24111(14) .42138(11) .02545(9) .0164(2) Uani d O
O5 1 .40846(13) .38586(10) .23016(9) .0139(2) Uani d O
O6 1 .39831(13) .16507(10) .01816(9) .0140(2) Uani d O
O7 1 .23550(13) .22215(11) .71534(9) .0141(2) Uani d O
O8 1 .56018(14) .13442(10) .73046(9) .0142(2) Uani d O
O9 1 .56511(13) .33086(10) .53080(9) .0139(2) Uani d O
O10 1 .23736(13) .42556(10) .51320(9) .0140(2) Uani d O
O11 1 .39583(14) .38360(11) .72978(9) .0137(2) Uani d O
O12 1 .39822(13) .16973(10) .51613(9) .0141(2) Uani d O
O13 1 .9360(2) .1325(2) .12919(15) .0418(4) Uani d O
O14 1 .9081(2) .1158(2) .66693(14) .0445(4) Uani d O
O15 1 .9728(2) .47591(12) .25194(11) .0247(3) Uani d O
O16 1 .8007(2) .0253(2) .00535(14) .0331(3) Uani d O
O17 1 .8092(2) .3258(2) .27004(13) .0317(3) Uani d O
O18 1 .9864(2) .2692(2) .48690(15) .0461(4) Uani d O
O19 1 .7970(2) .02625(15) .51161(14) .0329(3) Uani d O
O20 1 .8057(2) .31625(15) .75703(13) .0290(3) Uani d O
O21 1 .9520(2) .32893(14) .96482(12) .0279(3) Uani d O
H1 1 .186(3) .218(3) .192(2) .051(8) Uiso d H
H2 1 .662(3) .132(2) .2073(19) .040(7) Uiso d H
H3 1 .648(3) .292(2) .0520(19) .036(6) Uiso d H
H4 1 .165(3) .408(2) .0325(18) .028(6) Uiso d H
H5 1 .347(3) .444(2) .1990(17) .023(6) Uiso d H
H6 1 .340(3) .134(2) .0497(19) .033(6) Uiso d H
H7 1 .202(3) .1821(19) .6931(17) .023(6) Uiso d H
H8 1 .645(3) .125(2) .716(2) .044(7) Uiso d H
H9 1 .649(3) .291(2) .5611(19) .032(6) Uiso d H
H10 1 .238(3) .484(2) .5329(17) .027(6) Uiso d H
H11 1 .324(3) .434(2) .7145(19) .031(6) Uiso d H
H12 1 .333(3) .140(2) .5346(19) .037(7) Uiso d H
H13 1 1.002(3) .102(3) .164(2) .045(9) Uiso d H
H14 1 .993(3) .075(2) .681(2) .029(7) Uiso d H
H15 1 1.018(3) .475(2) .201(2) .037(7) Uiso d H
H161 1 .864(3) -.013(3) -.032(2) .057(9) Uiso d H
H162 1 .850(3) .050(3) .055(2) .053(8) Uiso d H
H171 1 .841(3) .280(3) .237(2) .050(9) Uiso d H
H172 1 .885(4) .389(3) .258(3) .097(11) Uiso d H
H181 1 .973(3) .218(3) .543(2) .056(8) Uiso d H
H182 1 .934(3) .271(3) .433(3) .066(9) Uiso d H
H191 1 .861(4) -.023(3) .489(2) .061(9) Uiso d H
H192 1 .841(3) .047(3) .570(2) .061(8) Uiso d H
H201 1 .851(3) .312(2) .816(2) .044(7) Uiso d H
H202 1 .844(3) .251(2) .737(2) .042(7) Uiso d H
H211 1 .887(3) .398(2) .9701(19) .041(7) Uiso d H
H212 1 .947(4) .262(3) 1.028(3) .082(10) Uiso d H

loop_
_atom_type_symbol
_atom_type_description
_atom_type_scat_dispersion_real
_atom_type_scat_dispersion_imag
_atom_type_scat_source
O O 0.0106 0.0060 'International Tables Vol C Tables 4.2.6.8 and 6.1.1.4'
Al Al 0.0645 0.0514 'International Tables Vol C Tables 4.2.6.8 and 6.1.1.4'
Na Na 0.0362 0.0249 'International Tables Vol C Tables 4.2.6.8 and 6.1.1.4'
H H 0.0000 0.0000 'International Tables Vol C Tables 4.2.6.8 and 6.1.1.4'

loop_
_geom_angle_atom_site_label_1
_geom_angle_atom_site_label_2
_geom_angle_atom_site_label_3
_geom_angle_site_symmetry_1
_geom_angle_site_symmetry_3
_geom_angle
O1 Al1 O3 . . 177.80(5)
O1 Al1 O2 . . 87.11(6)
O3 Al1 O2 . . 92.77(5)
O1 Al1 O4 . . 93.63(6)
O3 Al1 O4 . . 86.60(5)
O2 Al1 O4 . . 177.22(5)
O1 Al1 O5 . . 90.07(5)
O3 Al1 O5 . . 92.13(5)
O2 Al1 O5 . . 89.90(5)
O4 Al1 O5 . . 87.43(5)
O1 Al1 O6 . . 88.77(5)
O3 Al1 O6 . . 89.04(5)
O2 Al1 O6 . . 92.50(5)
O4 Al1 O6 . . 90.20(5)
O5 Al1 O6 . . 177.28(5)
O8 Al2 O9 . . 92.88(5)
O8 Al2 O7 . . 88.12(5)
O9 Al2 O7 . . 178.92(5)
O8 Al2 O12 . . 92.53(5)
O9 Al2 O12 . . 89.67(5)
O7 Al2 O12 . . 90.68(5)
O8 Al2 O11 . . 89.30(5)
O9 Al2 O11 . . 92.13(5)
O7 Al2 O11 . . 87.48(5)
O12 Al2 O11 . . 177.36(5)
O8 Al2 O10 . . 178.60(5)
O9 Al2 O10 . . 87.05(5)
O7 Al2 O10 . . 91.94(5)
O12 Al2 O10 . . 88.87(5)
O11 Al2 O10 . . 89.30(5)
O1 Na1 O8 . 2_656 101.42(5)
O1 Na1 O2 . . 68.35(4)
O8 Na1 O2 2_656 . 96.36(5)
O1 Na1 O12 . 2_656 171.00(5)
O8 Na1 O12 2_656 2_656 71.18(4)
O2 Na1 O12 . 2_656 106.74(5)
O1 Na1 O19 . 2_656 100.01(5)
O8 Na1 O19 2_656 2_656 90.57(6)
O2 Na1 O19 . 2_656 167.41(5)
O12 Na1 O19 2_656 2_656 85.43(5)
O1 Na1 O12 . . 91.43(5)
O8 Na1 O12 2_656 . 165.43(4)
O2 Na1 O12 . . 94.75(4)
O12 Na1 O12 2_656 . 96.57(4)
O19 Na1 O12 2_656 . 80.34(5)
O2 Na2 O9 . . 164.74(5)
O2 Na2 O5 . . 70.85(4)
O9 Na2 O5 . . 99.51(5)
O2 Na2 O19 . . 96.94(6)
O9 Na2 O19 . . 91.43(6)
O5 Na2 O19 . . 166.98(5)
O2 Na2 O12 . . 99.69(5)
O9 Na2 O12 . . 68.46(4)
O5 Na2 O12 . . 93.56(4)
O19 Na2 O12 . . 83.86(5)
O2 Na2 O17 . . 94.43(5)
O9 Na2 O17 . . 96.65(5)
O5 Na2 O17 . . 85.76(5)
O19 Na2 O17 . . 100.05(6)
O12 Na2 O17 . . 164.81(5)
O1 Na3 O12 . . 98.67(5)
O1 Na3 O15 . 1_455 88.98(5)
O12 Na3 O15 . 1_455 168.22(5)
O1 Na3 O10 . . 162.72(5)
O12 Na3 O10 . . 71.91(4)
O15 Na3 O10 1_455 . 102.81(5)
O1 Na3 O18 . 1_455 108.01(6)
O12 Na3 O18 . 1_455 89.99(6)
O15 Na3 O18 1_455 1_455 79.08(7)
O10 Na3 O18 . 1_455 86.85(5)
O1 Na3 O5 . . 69.21(4)
O12 Na3 O5 . . 95.47(5)
O15 Na3 O5 1_455 . 95.63(5)
O10 Na3 O5 . . 96.76(4)
O18 Na3 O5 1_455 . 174.18(6)
O9 Na4 O11 . 2_666 110.88(5)
O9 Na4 O9 . 2_666 94.32(4)
O11 Na4 O9 2_666 2_666 71.24(4)
O9 Na4 O5 . . 97.57(5)
O11 Na4 O5 2_666 . 99.63(4)
O9 Na4 O5 2_666 . 167.08(5)
O9 Na4 O20 . 2_666 159.70(5)
O11 Na4 O20 2_666 2_666 88.69(5)
O9 Na4 O20 2_666 2_666 86.75(5)
O5 Na4 O20 . 2_666 83.86(5)
O9 Na4 O10 . . 67.19(4)
O11 Na4 O10 2_666 . 166.32(5)
O9 Na4 O10 2_666 . 95.21(4)
O5 Na4 O10 . . 94.05(4)
O20 Na4 O10 2_666 . 92.51(5)
O8 Na5 O2 . 2_656 96.00(5)
O8 Na5 O6 . 2_656 104.37(5)
O2 Na5 O6 2_656 2_656 72.00(4)
O8 Na5 O16 . 2_656 167.66(5)
O2 Na5 O16 2_656 2_656 90.52(6)
O6 Na5 O16 2_656 2_656 87.60(5)
O8 Na5 O7 . . 67.49(4)
O2 Na5 O7 2_656 . 99.71(5)
O6 Na5 O7 2_656 . 168.19(5)
O16 Na5 O7 2_656 . 101.12(5)
O8 Na5 O6 . 1_556 94.70(4)
O2 Na5 O6 2_656 1_556 165.36(4)
O6 Na5 O6 2_656 1_556 95.65(4)
O16 Na5 O6 2_656 1_556 80.90(5)
O7 Na5 O6 . 1_556 93.61(4)
O8 Na6 O3 . 1_556 167.05(5)
O8 Na6 O6 . 1_556 101.17(5)
O3 Na6 O6 1_556 1_556 70.92(4)
O8 Na6 O11 . . 70.31(4)
O3 Na6 O11 1_556 . 99.85(5)
O6 Na6 O11 1_556 . 96.46(5)
O8 Na6 O16 . 1_556 97.10(5)
O3 Na6 O16 1_556 1_556 92.67(5)
O6 Na6 O16 1_556 1_556 86.26(5)
O11 Na6 O16 . 1_556 167.40(5)
O8 Na6 O20 . . 90.42(5)
O3 Na6 O20 1_556 . 97.21(5)
O6 Na6 O20 1_556 . 168.12(5)
O11 Na6 O20 . . 84.96(5)
O16 Na6 O20 1_556 . 94.91(5)
O7 Na7 O6 . 1_556 103.76(5)
O7 Na7 O21 . 1_455 113.78(5)
O6 Na7 O21 1_556 1_455 102.70(5)
O7 Na7 O15 . 2_666 93.23(5)
O6 Na7 O15 1_556 2_666 159.58(5)
O21 Na7 O15 1_455 2_666 80.10(6)
O7 Na7 O11 . . 68.91(4)
O6 Na7 O11 1_556 . 96.27(5)
O21 Na7 O11 1_455 . 159.23(5)
O15 Na7 O11 2_666 . 79.17(5)
O7 Na7 O4 . 1_556 164.41(5)
O6 Na7 O4 1_556 1_556 69.85(4)
O21 Na7 O4 1_455 1_556 81.74(5)
O15 Na7 O4 2_666 1_556 90.82(5)
O11 Na7 O4 . 1_556 97.16(5)
O3 Na8 O4 1_556 1_556 67.56(4)
O3 Na8 O3 1_556 2_666 94.75(4)
O4 Na8 O3 1_556 2_666 99.18(5)
O3 Na8 O5 1_556 2_666 105.68(5)
O4 Na8 O5 1_556 2_666 167.79(5)
O3 Na8 O5 2_666 2_666 70.68(4)
O3 Na8 O17 1_556 2_666 165.94(5)
O4 Na8 O17 1_556 2_666 101.81(5)
O3 Na8 O17 2_666 2_666 96.11(6)
O5 Na8 O17 2_666 2_666 86.38(5)
O3 Na8 O11 1_556 . 93.69(5)
O4 Na8 O11 1_556 . 96.21(5)
O3 Na8 O11 2_666 . 164.36(4)
O5 Na8 O11 2_666 . 94.35(4)
O17 Na8 O11 2_666 . 77.93(5)
O15 Na9 O7 2_766 1_655 92.46(5)
O15 Na9 O10 2_766 1_655 92.80(5)
O7 Na9 O10 1_655 1_655 72.40(4)
O15 Na9 O18 2_766 . 178.48(6)
O7 Na9 O18 1_655 . 86.86(6)
O10 Na9 O18 1_655 . 85.69(5)
O15 Na9 O20 2_766 . 90.82(6)
O7 Na9 O20 1_655 . 93.93(5)
O10 Na9 O20 1_655 . 165.99(5)
O18 Na9 O20 . . 90.58(6)
O15 Na9 O10 2_766 2_666 96.81(5)
O7 Na9 O10 1_655 2_666 169.91(4)
O10 Na9 O10 1_655 2_666 103.06(4)
O18 Na9 O10 . 2_666 83.79(6)
O20 Na9 O10 . 2_666 89.93(5)

loop_
_geom_bond_atom_site_label_1
_geom_bond_atom_site_label_2
_geom_bond_site_symmetry_2
_geom_bond_distance
_geom_bond_publ_flag
Al1 O1 . 1.8867(12) yes
Al1 O3 . 1.8966(12) yes
Al1 O2 . 1.9119(13) yes
Al1 O4 . 1.9430(13) yes
Al1 O5 . 1.9814(12) yes
Al1 O6 . 2.0044(12) yes
Al2 O8 . 1.9000(13) yes
Al2 O9 . 1.9082(12) yes
Al2 O7 . 1.9259(12) yes
Al2 O12 . 1.9558(12) yes
Al2 O11 . 1.9562(12) yes
Al2 O10 . 1.9927(13) yes
Na1 O1 . 2.2896(15) yes
Na1 O8 2_656 2.3673(13) yes
Na1 O2 . 2.3687(14) yes
Na1 O12 2_656 2.4197(14) yes
Na1 O19 2_656 2.461(2) yes
Na1 O12 . 2.6438(13) yes
Na2 O2 . 2.3337(13) yes
Na2 O9 . 2.3421(13) yes
Na2 O5 . 2.4110(15) yes
Na2 O19 . 2.459(2) yes
Na2 O12 . 2.4964(14) yes
Na2 O17 . 2.510(2) yes
Na3 O1 . 2.3255(13) yes
Na3 O12 . 2.3418(14) yes
Na3 O15 1_455 2.365(2) yes
Na3 O10 . 2.3663(13) yes
Na3 O18 1_455 2.440(2) yes
Na3 O5 . 2.4894(13) yes
Na4 O9 . 2.3559(14) yes
Na4 O11 2_666 2.3656(14) yes
Na4 O9 2_666 2.4126(13) yes
Na4 O5 . 2.4664(13) yes
Na4 O20 2_666 2.494(2) yes
Na4 O10 . 2.4961(13) yes
Na5 O8 . 2.3466(14) yes
Na5 O2 2_656 2.4025(13) yes
Na5 O6 2_656 2.4114(14) yes
Na5 O16 2_656 2.421(2) yes
Na5 O7 . 2.4407(15) yes
Na5 O6 1_556 2.5867(13) yes
Na6 O8 . 2.2973(13) yes
Na6 O3 1_556 2.3119(13) yes
Na6 O6 1_556 2.4031(14) yes
Na6 O11 . 2.4074(15) yes
Na6 O16 1_556 2.488(2) yes
Na6 O20 . 2.619(2) yes
Na7 O7 . 2.2909(13) yes
Na7 O6 1_556 2.3692(14) yes
Na7 O21 1_455 2.3715(15) yes
Na7 O15 2_666 2.413(2) yes
Na7 O11 . 2.4479(13) yes
Na7 O4 1_556 2.5113(14) yes
Na8 O3 1_556 2.3442(14) yes
Na8 O4 1_556 2.3918(14) yes
Na8 O3 2_666 2.3988(13) yes
Na8 O5 2_666 2.4301(13) yes
Na8 O17 2_666 2.464(2) yes
Na8 O11 . 2.6012(13) yes
Na9 O15 2_766 2.3648(15) yes
Na9 O7 1_655 2.3705(14) yes
Na9 O10 1_655 2.4002(13) yes
Na9 O18 . 2.458(2) yes
Na9 O20 . 2.525(2) yes
Na9 O10 2_666 2.5767(15) yes
